data_7128505
loop_
_publ_author_name
'Altenhofer, Erich F.'
'Lawler, Michael J.'
'Kumar, Pankaj'
'Joyce, Leo A.'
'Fowler-Watters, Matthew'
'Pei, Tao'
'Li, Zhen'

_publ_section_title
;
 Synthesis of a novel cyclopropyl phosphonate nucleotide as a phosphate
 mimic.
;
_journal_issue 55
_journal_name_full 'Chemical communications (Cambridge, England)'
_journal_page_first 6808
_journal_page_last 6811
_journal_paper_doi 10.1039/d1cc02328d
_journal_volume 57
_journal_year 2021
_chemical_absolute_configuration ad
_chemical_formula_moiety 'C16 H25 N2 O8 P'
_chemical_formula_sum 'C16 H25 N2 O8 P'
_chemical_formula_weight 404.35
_space_group_crystal_system orthorhombic
_space_group_IT_number 18
_space_group_name_Hall 'P 2 2ab'
_space_group_name_H-M_alt 'P 21 21 2'
_atom_sites_solution_hydrogens mixed
_atom_sites_solution_primary direct
_atom_sites_solution_secondary difmap
_audit_creation_date 2020-06-08
_audit_creation_method
;
Olex2 1.2
(compiled 2018.05.29 svn.r3508 for OlexSys, GUI svn.r5506)
;
_audit_update_record
;
2020-12-03 deposited with the CCDC.	2021-06-15 downloaded from the CCDC.
;
_cell_angle_alpha 90
_cell_angle_beta 90
_cell_angle_gamma 90
_cell_formula_units_Z 4
_cell_length_a 11.4700(4)
_cell_length_b 23.4314(8)
_cell_length_c 7.3958(3)
_cell_measurement_reflns_used 9910
_cell_measurement_temperature 298(2)
_cell_measurement_theta_max 72.18
_cell_measurement_theta_min 3.77
_cell_volume 1987.68(13)
_computing_cell_refinement 'Bruker Apex3 V.2018.1-0/SAINT V8.38A'
_computing_data_collection 'Bruker Apex3 V.2018.1-0'
_computing_data_reduction 'Bruker Apex3 V.2018.1-0/SAINT V8.38A'
_computing_molecular_graphics 'Olex2 (Dolomanov et al., 2009)'
_computing_publication_material 'Olex2 (Dolomanov et al., 2009)'
_computing_structure_refinement 'ShelXL (Sheldrick, 2015)'
_diffrn_ambient_temperature 298(2)
_diffrn_measured_fraction_theta_full 1.000
_diffrn_measured_fraction_theta_max 0.999
_diffrn_measurement_device_type 'Bruker APEX II area detector'
_diffrn_measurement_method '\f and \w scans'
_diffrn_radiation_monochromator 'multi-layer optics'
_diffrn_radiation_type CuK\a
_diffrn_radiation_wavelength 1.54178
_diffrn_reflns_av_R_equivalents 0.0468
_diffrn_reflns_av_unetI/netI 0.0307
_diffrn_reflns_Laue_measured_fraction_full 1.000
_diffrn_reflns_Laue_measured_fraction_max 0.999
_diffrn_reflns_limit_h_max 13
_diffrn_reflns_limit_h_min -14
_diffrn_reflns_limit_k_max 28
_diffrn_reflns_limit_k_min -28
_diffrn_reflns_limit_l_max 9
_diffrn_reflns_limit_l_min -9
_diffrn_reflns_number 45084
_diffrn_reflns_point_group_measured_fraction_full 0.999
_diffrn_reflns_point_group_measured_fraction_max 0.998
_diffrn_reflns_theta_full 67.679
_diffrn_reflns_theta_max 72.555
_diffrn_reflns_theta_min 3.773
_diffrn_source 'Incoatec IMuS microfocus Cu tube'
_diffrn_standards_number 0
_exptl_absorpt_coefficient_mu 1.633
_exptl_absorpt_correction_T_max 0.3859
_exptl_absorpt_correction_T_min 0.2310
_exptl_absorpt_correction_type multi-scan
_exptl_absorpt_process_details 'Bruker AXScale'
_exptl_crystal_colour 'clear colourless'
_exptl_crystal_colour_lustre clear
_exptl_crystal_colour_primary colourless
_exptl_crystal_density_diffrn 1.351
_exptl_crystal_description block
_exptl_crystal_F_000 856
_exptl_crystal_size_max 1.2
_exptl_crystal_size_mid 1
_exptl_crystal_size_min 0.88
_refine_diff_density_max 0.345
_refine_diff_density_min -0.417
_refine_diff_density_rms 0.076
_refine_ls_abs_structure_details
;
 Flack x determined using 1543 quotients [(I+)-(I-)]/[(I+)+(I-)]
 (Parsons, Flack and Wagner, Acta Cryst. B69 (2013) 249-259).
;
_refine_ls_abs_structure_Flack 0.029(10)
_refine_ls_extinction_coef 0.022(2)
_refine_ls_extinction_expression Fc^*^=kFc[1+0.001xFc^2^\l^3^/sin(2\q)]^-1/4^
_refine_ls_extinction_method 'SHELXL-2017/1 (Sheldrick 2017)'
_refine_ls_goodness_of_fit_ref 1.052
_refine_ls_hydrogen_treatment mixed
_refine_ls_matrix_type full
_refine_ls_number_parameters 270
_refine_ls_number_reflns 3941
_refine_ls_number_restraints 3
_refine_ls_restrained_S_all 1.052
_refine_ls_R_factor_all 0.0632
_refine_ls_R_factor_gt 0.0617
_refine_ls_shift/su_max 0.000
_refine_ls_shift/su_mean 0.000
_refine_ls_structure_factor_coef Fsqd
_refine_ls_weighting_details 'w=1/[\s^2^(Fo^2^)+(0.0981P)^2^+0.7138P] where P=(Fo^2^+2Fc^2^)/3'
_refine_ls_weighting_scheme calc
_refine_ls_wR_factor_gt 0.1638
_refine_ls_wR_factor_ref 0.1661
_reflns_Friedel_coverage 0.730
_reflns_Friedel_fraction_full 0.999
_reflns_Friedel_fraction_max 0.997
_reflns_number_gt 3806
_reflns_number_total 3941
_reflns_threshold_expression 'I > 2\s(I)'
_cod_data_source_file d1cc02328d2.cif
_cod_data_source_block s1
_cod_depositor_comments 'Adding full bibliography for 7128505.cif.'
_cod_database_code 7128505
_shelx_shelxl_version_number 2017/1
_shelx_space_group_comment
;
The symmetry employed for this shelxl refinement is uniquely defined
by the following loop, which should always be used as a source of
symmetry information in preference to the above space-group names.
They are only intended as comments.
;
_shelx_estimated_absorpt_t_max 0.328
_shelx_estimated_absorpt_t_min 0.245
_olex2_refinement_description
;
1. Fixed Uiso
 At 1.2 times of:
  All C(H) groups, All C(H,H) groups
 At 1.5 times of:
  All C(H,H,H) groups, All C(H,H,H,H) groups
2. Restrained distances
 O5-H5
 0.93 with sigma of 0.02
 P1-O2 \\sim P1-O3
 with sigma of 0.02
 O2-C12 \\sim O3-C14
 with sigma of 0.02
3. Others
 Fixed Sof: C14(0.5) H14A(0.5) H14B(0.5) C14'(0.5) H14C(0.5) H14D(0.5)
 C15(0.5) H15A(0.5) H15B(0.5) H15C(0.5) C15'(0.5) H15D(0.5) H15E(0.5) H15F(0.5)
4.a Ternary CH refined with riding coordinates:
 C1(H1), C4(H4), C7(H7), C6(H6), C3(H3), C5(H5A)
4.b Secondary CH2 refined with riding coordinates:
 C2(H2A,H2B), C12(H12A,H12B), C14(H14A,H14B), C14'(H14C,H14D)
4.c Me refined with riding coordinates:
 C13(H13A,H13B,H13C), C15(H15A,H15B,H15C), C15'(H15D,H15E,H15F)
4.d Aromatic/amide H refined with riding coordinates:
 C8(H8), C9(H9)
4.e Idealised Me refined as rotating group:
 C16(H16A,H16B,H16C)
;
_olex2_submission_special_instructions 'No special instructions were received'

loop_
_space_group_symop_operation_xyz
'x, y, z'
'-x, -y, z'
'x+1/2, -y+1/2, -z'
'-x+1/2, y+1/2, -z'

loop_
_atom_site_label
_atom_site_type_symbol
_atom_site_fract_x
_atom_site_fract_y
_atom_site_fract_z
_atom_site_U_iso_or_equiv
_atom_site_adp_type
_atom_site_occupancy
_atom_site_site_symmetry_order
_atom_site_calc_flag
_atom_site_refinement_flags_posn
_atom_site_refinement_flags_adp
_atom_site_refinement_flags_occupancy
_atom_site_disorder_assembly
_atom_site_disorder_group
P1 P 0.58275(12) 0.87825(8) 0.8422(2) 0.0961(6) Uani 1 1 d D . . . .
O4 O 0.9111(2) 0.89658(11) 0.5618(3) 0.0508(6) Uani 1 1 d . . . . .
O8 O 1.2355(2) 0.91869(11) 0.5842(5) 0.0660(8) Uani 1 1 d . . . . .
O7 O 1.3084(3) 0.73005(13) 0.6643(5) 0.0710(8) Uani 1 1 d . . . . .
O6 O 1.0449(3) 0.92978(15) 0.1505(4) 0.0702(8) Uani 1 1 d . . . . .
O1 O 0.4993(3) 0.84834(17) 0.7237(6) 0.0872(11) Uani 1 1 d . . . . .
N2 N 1.2705(3) 0.82422(14) 0.6213(5) 0.0504(7) Uani 1 1 d . . . . .
N1 N 1.0914(2) 0.85546(12) 0.5123(4) 0.0455(7) Uani 1 1 d . . . . .
C11 C 1.2023(3) 0.86971(14) 0.5730(5) 0.0449(7) Uani 1 1 d . . . . .
C10 C 1.2387(3) 0.76688(16) 0.6206(6) 0.0519(8) Uani 1 1 d . . . . .
C8 C 1.0531(3) 0.79983(15) 0.5133(6) 0.0541(9) Uani 1 1 d . . . . .
H8 H 0.977599 0.792023 0.474719 0.065 Uiso 1 1 calc R . . . .
O5 O 0.8207(3) 0.96634(15) 0.1567(5) 0.0809(10) Uani 1 1 d D . . . .
C1 C 0.6680(3) 0.9273(2) 0.7215(8) 0.0770(15) Uani 1 1 d . . . . .
H1 H 0.721986 0.950637 0.792691 0.092 Uiso 1 1 calc R . . . .
C4 C 0.8237(3) 0.92948(15) 0.4690(6) 0.0525(8) Uani 1 1 d . . . . .
H4 H 0.835405 0.970093 0.494979 0.063 Uiso 1 1 calc R . . . .
C7 C 1.0127(3) 0.90007(14) 0.4539(4) 0.0451(7) Uani 1 1 d . . . . .
H7 H 1.049796 0.937284 0.472436 0.054 Uiso 1 1 calc R . . . .
C6 C 0.9700(3) 0.89577(18) 0.2585(5) 0.0539(8) Uani 1 1 d . . . . .
H6 H 0.970973 0.856017 0.217334 0.065 Uiso 1 1 calc R . . . .
C3 C 0.7068(3) 0.91160(16) 0.5358(6) 0.0555(9) Uani 1 1 d . . . . .
H3 H 0.679663 0.874388 0.492350 0.067 Uiso 1 1 calc R . . . .
C9 C 1.1203(3) 0.75673(16) 0.5676(7) 0.0607(10) Uani 1 1 d . . . . .
H9 H 1.090295 0.719876 0.571011 0.073 Uiso 1 1 calc R . . . .
C5 C 0.8437(4) 0.91861(17) 0.2665(6) 0.0583(9) Uani 1 1 d . . . . .
H5A H 0.791405 0.887754 0.228919 0.070 Uiso 1 1 calc R . . . .
C2 C 0.6148(4) 0.9551(2) 0.5603(13) 0.103(2) Uani 1 1 d . . . . .
H2A H 0.535575 0.944641 0.528865 0.123 Uiso 1 1 calc R . . . .
H2B H 0.635007 0.994581 0.536488 0.123 Uiso 1 1 calc R . . . .
O3 O 0.6677(5) 0.8398(3) 0.9540(9) 0.143(2) Uani 1 1 d D . . . .
O2 O 0.5277(5) 0.9137(4) 0.9975(10) 0.210(5) Uani 1 1 d D . . . .
C16 C 1.0388(8) 0.9155(3) -0.0382(7) 0.110(2) Uani 1 1 d . . . . .
H16A H 1.093287 0.938436 -0.104502 0.165 Uiso 1 1 calc GR . . . .
H16B H 0.961317 0.922537 -0.082062 0.165 Uiso 1 1 calc GR . . . .
H16C H 1.057544 0.875855 -0.054038 0.165 Uiso 1 1 calc GR . . . .
C12 C 0.4177(13) 0.9211(7) 1.047(2) 0.232(8) Uani 1 1 d D . . . .
H12A H 0.409402 0.961862 1.066347 0.279 Uiso 1 1 calc R . . . .
H12B H 0.372002 0.912482 0.939757 0.279 Uiso 1 1 calc R . . . .
C13 C 0.3695(16) 0.9003(11) 1.162(2) 0.283(11) Uani 1 1 d . . . . .
H13A H 0.290582 0.913980 1.165000 0.425 Uiso 1 1 calc R . . . .
H13B H 0.369524 0.859690 1.146126 0.425 Uiso 1 1 calc R . . . .
H13C H 0.407376 0.909666 1.274245 0.425 Uiso 1 1 calc R . . . .
C14 C 0.695(3) 0.7869(9) 0.908(4) 0.144(11) Uani 0.5 1 d D . P A 1
H14A H 0.660825 0.784253 0.788471 0.173 Uiso 0.5 1 calc R . P A 1
H14B H 0.643251 0.765050 0.984998 0.173 Uiso 0.5 1 calc R . P A 1
C14' C 0.760(5) 0.8001(13) 0.863(4) 0.25(3) Uani 0.5 1 d . . P A 2
H14C H 0.833308 0.796019 0.928349 0.296 Uiso 0.5 1 calc R . P A 2
H14D H 0.771663 0.805622 0.734556 0.296 Uiso 0.5 1 calc R . P A 2
C15 C 0.795(4) 0.748(2) 0.891(5) 0.25(2) Uani 0.5 1 d . . P A 1
H15A H 0.767821 0.711513 0.849712 0.382 Uiso 0.5 1 calc R . P A 1
H15B H 0.849450 0.763390 0.806234 0.382 Uiso 0.5 1 calc R . P A 1
H15C H 0.831500 0.743776 1.006968 0.382 Uiso 0.5 1 calc R . P A 1
C15' C 0.659(3) 0.7553(13) 0.919(3) 0.165(10) Uani 0.5 1 d . . P A 2
H15D H 0.681259 0.717483 0.882753 0.247 Uiso 0.5 1 calc R . P A 2
H15E H 0.647322 0.756235 1.047336 0.247 Uiso 0.5 1 calc R . P A 2
H15F H 0.587445 0.765562 0.859097 0.247 Uiso 0.5 1 calc R . P A 2
H2 H 1.358(10) 0.829(4) 0.633(18) 0.198 Uiso 1 1 d R . . . .
H5 H 0.886(8) 0.987(5) 0.203(18) 0.247 Uiso 1 1 d DR . . . .

loop_
_atom_site_aniso_label
_atom_site_aniso_U_11
_atom_site_aniso_U_22
_atom_site_aniso_U_33
_atom_site_aniso_U_23
_atom_site_aniso_U_13
_atom_site_aniso_U_12
P1 0.0488(6) 0.1427(14) 0.0966(10) -0.0404(10) 0.0157(6) -0.0300(7)
O4 0.0373(12) 0.0663(14) 0.0487(12) -0.0019(11) -0.0006(10) 0.0072(11)
O8 0.0501(14) 0.0601(15) 0.088(2) -0.0001(14) -0.0098(14) -0.0140(12)
O7 0.0486(15) 0.0727(17) 0.092(2) 0.0061(16) 0.0076(15) 0.0174(14)
O6 0.0717(19) 0.093(2) 0.0456(14) 0.0005(14) 0.0050(13) -0.0070(16)
O1 0.0399(14) 0.106(2) 0.116(3) -0.018(2) -0.0012(18) -0.0162(16)
N2 0.0330(13) 0.0598(16) 0.0584(16) -0.0012(13) 0.0017(12) -0.0021(12)
N1 0.0331(13) 0.0507(14) 0.0525(15) -0.0044(12) -0.0018(11) -0.0028(11)
C11 0.0320(14) 0.0573(17) 0.0454(16) -0.0011(14) 0.0026(13) -0.0066(13)
C10 0.0375(16) 0.0575(18) 0.061(2) -0.0020(16) 0.0088(15) 0.0059(14)
C8 0.0358(16) 0.0540(18) 0.073(2) -0.0078(17) -0.0051(15) -0.0044(14)
O5 0.078(2) 0.085(2) 0.079(2) 0.0244(18) -0.0280(18) -0.0020(18)
C1 0.0374(19) 0.085(3) 0.109(4) -0.042(3) 0.011(2) -0.005(2)
C4 0.0427(18) 0.0474(16) 0.068(2) -0.0026(16) -0.0075(16) 0.0042(14)
C7 0.0372(15) 0.0503(16) 0.0480(16) -0.0028(14) 0.0003(14) -0.0014(13)
C6 0.054(2) 0.0613(19) 0.0460(17) -0.0042(15) -0.0050(15) -0.0024(17)
C3 0.0370(16) 0.0535(17) 0.076(2) -0.0071(17) -0.0088(17) 0.0053(14)
C9 0.0433(19) 0.0477(17) 0.091(3) -0.0064(19) 0.0020(19) -0.0035(14)
C5 0.055(2) 0.061(2) 0.059(2) 0.0039(17) -0.0153(17) -0.0040(17)
C2 0.042(2) 0.065(2) 0.200(7) -0.004(4) 0.000(3) 0.014(2)
O3 0.102(4) 0.225(7) 0.102(4) 0.015(4) -0.043(3) -0.065(4)
O2 0.114(4) 0.329(11) 0.187(7) -0.151(8) 0.088(5) -0.100(6)
C16 0.148(7) 0.136(5) 0.045(2) -0.004(3) 0.010(3) 0.003(5)
C12 0.236(15) 0.252(16) 0.209(13) -0.094(13) 0.134(13) -0.067(13)
C13 0.26(2) 0.39(3) 0.201(16) 0.032(17) 0.140(16) -0.01(2)
C14 0.21(3) 0.090(11) 0.129(17) 0.005(12) -0.094(19) -0.046(14)
C14' 0.45(7) 0.17(2) 0.123(17) -0.024(18) 0.04(3) -0.19(4)
C15 0.27(4) 0.29(4) 0.20(3) -0.04(3) -0.06(3) 0.16(4)
C15' 0.23(3) 0.17(2) 0.094(11) 0.011(14) -0.061(16) -0.02(2)

loop_
_atom_type_symbol
_atom_type_description
_atom_type_scat_dispersion_real
_atom_type_scat_dispersion_imag
_atom_type_scat_source
C C 0.0181 0.0091 'International Tables Vol C Tables 4.2.6.8 and 6.1.1.4'
H H 0.0000 0.0000 'International Tables Vol C Tables 4.2.6.8 and 6.1.1.4'
N N 0.0311 0.0180 'International Tables Vol C Tables 4.2.6.8 and 6.1.1.4'
O O 0.0492 0.0322 'International Tables Vol C Tables 4.2.6.8 and 6.1.1.4'
P P 0.2955 0.4335 'International Tables Vol C Tables 4.2.6.8 and 6.1.1.4'

loop_
_geom_angle_atom_site_label_1
_geom_angle_atom_site_label_2
_geom_angle_atom_site_label_3
_geom_angle
_geom_angle_site_symmetry_1
_geom_angle_site_symmetry_3
_geom_angle_publ_flag
O1 P1 C1 111.8(3) . . ?
O1 P1 O3 116.4(3) . . ?
O1 P1 O2 115.5(3) . . ?
O3 P1 C1 107.4(3) . . ?
O2 P1 C1 104.7(4) . . ?
O2 P1 O3 99.8(5) . . ?
C7 O4 C4 105.9(3) . . ?
C6 O6 C16 112.7(4) . . ?
C11 N2 C10 126.9(3) . . ?
C11 N1 C7 119.6(3) . . ?
C8 N1 C11 121.2(3) . . ?
C8 N1 C7 119.1(3) . . ?
O8 C11 N2 122.7(3) . . ?
O8 C11 N1 122.5(3) . . ?
N2 C11 N1 114.8(3) . . ?
O7 C10 N2 120.7(3) . . ?
O7 C10 C9 125.2(4) . . ?
N2 C10 C9 114.2(3) . . ?
C9 C8 N1 122.3(3) . . ?
C3 C1 P1 118.3(3) . . ?
C2 C1 P1 117.8(3) . . ?
C2 C1 C3 59.5(4) . . ?
O4 C4 C3 108.6(3) . . ?
O4 C4 C5 105.8(3) . . ?
C3 C4 C5 114.3(3) . . ?
O4 C7 N1 107.7(3) . . ?
O4 C7 C6 105.4(3) . . ?
N1 C7 C6 115.8(3) . . ?
O6 C6 C7 107.5(3) . . ?
O6 C6 C5 113.3(3) . . ?
C7 C6 C5 103.9(3) . . ?
C1 C3 C4 120.4(3) . . ?
C2 C3 C1 60.2(4) . . ?
C2 C3 C4 119.3(4) . . ?
C8 C9 C10 120.3(3) . . ?
O5 C5 C4 113.8(3) . . ?
O5 C5 C6 115.4(4) . . ?
C4 C5 C6 103.6(3) . . ?
C3 C2 C1 60.3(3) . . ?
P1 O3 C14' 122.7(15) . . ?
C14 O3 P1 123.5(9) . . ?
C12 O2 P1 131.4(8) . . ?
C13 C12 O2 128(2) . . ?
O3 C14 C15 142(4) . . ?
O3 C14' C15' 78(3) . . ?

loop_
_geom_bond_atom_site_label_1
_geom_bond_atom_site_label_2
_geom_bond_distance
_geom_bond_site_symmetry_2
_geom_bond_publ_flag
P1 O1 1.475(4) . ?
P1 C1 1.753(6) . ?
P1 O3 1.563(7) . ?
P1 O2 1.552(6) . ?
O4 C4 1.439(4) . ?
O4 C7 1.415(4) . ?
O8 C11 1.212(4) . ?
O7 C10 1.220(5) . ?
O6 C6 1.418(5) . ?
O6 C16 1.437(6) . ?
N2 C11 1.369(5) . ?
N2 C10 1.392(5) . ?
N1 C11 1.390(4) . ?
N1 C8 1.375(5) . ?
N1 C7 1.447(4) . ?
C10 C9 1.433(5) . ?
C8 C9 1.333(6) . ?
O5 C5 1.407(5) . ?
C1 C3 1.489(7) . ?
C1 C2 1.489(10) . ?
C4 C3 1.489(5) . ?
C4 C5 1.536(6) . ?
C7 C6 1.529(5) . ?
C6 C5 1.545(6) . ?
C3 C2 1.478(5) . ?
O3 C14 1.322(19) . ?
O3 C14' 1.56(5) . ?
O2 C12 1.325(13) . ?
C12 C13 1.129(19) . ?
C14 C15 1.46(4) . ?
C14' C15' 1.62(4) . ?
